data_4081335
loop_
_publ_author_name
'Gloaguen, Yann'
'B\'enac-Lestrille, Ga\"etan'
'Vendier, Laure'
'Helmstedt, Ulrike'
'Clot, Eric'
'Alcaraz, Gilles'
'Sabo-Etienne, Sylviane'

_publ_section_title
;
 Monosubstituted Borane Ruthenium Complexes
 RuH2(\h2:\h2-H2BR)(PR&#x2032;3)2: A General Approach to the Geminal
 Bis(\s-B--H) Coordination Mode
;
_journal_issue 17
_journal_name_full Organometallics
_journal_page_first 4868
_journal_paper_doi 10.1021/om400610k
_journal_volume 32
_journal_year 2013
_chemical_compound_source 'synthesis as described'
_chemical_formula_moiety 'C42 H75 B1 P2 Ru1'
_chemical_formula_sum 'C42 H75 B P2 Ru'
_chemical_formula_weight 753.84
_chemical_name_systematic
;
 ?
;
_space_group_IT_number 2
_symmetry_cell_setting triclinic
_symmetry_Int_Tables_number 2
_symmetry_space_group_name_Hall '-P 1'
_symmetry_space_group_name_H-M 'P -1'
_atom_sites_solution_hydrogens geom
_atom_sites_solution_primary direct
_atom_sites_solution_secondary difmap
_cell_angle_alpha 100.430(8)
_cell_angle_beta 102.772(7)
_cell_angle_gamma 108.026(8)
_cell_formula_units_Z 2
_cell_length_a 9.5995(8)
_cell_length_b 12.6765(12)
_cell_length_c 18.1000(17)
_cell_measurement_reflns_used 4494
_cell_measurement_temperature 120(2)
_cell_measurement_theta_max 27.9967
_cell_measurement_theta_min 2.7451
_cell_measurement_wavelength 0.71073
_cell_volume 1967.3(4)
_computing_cell_refinement 'CrysAlis RED, Oxford Diffraction Ltd.'
_computing_data_collection 'CrysAlis CCD, Oxford Diffraction Ltd.'
_computing_data_reduction 'CrysAlis RED, Oxford Diffraction Ltd.'
_computing_molecular_graphics 'Ortep-3 for Windows (Farrugia, 1997)'
_computing_publication_material 'WinGX publication routines (Farrugia, 1999)'
_computing_structure_refinement 'SHELXL-97 (Sheldrick, 2008)'
_computing_structure_solution 'SIR92 (Giacovazzo et al, 1993)'
_diffrn_ambient_temperature 120(2)
_diffrn_detector_area_resol_mean 8.2632
_diffrn_measured_fraction_theta_full 0.998
_diffrn_measured_fraction_theta_max 0.998
_diffrn_orient_matrix_UB_11 -0.0217129738
_diffrn_orient_matrix_UB_12 0.0478334109
_diffrn_orient_matrix_UB_13 0.0115005316
_diffrn_orient_matrix_UB_21 0.0237389749
_diffrn_orient_matrix_UB_22 0.0225635479
_diffrn_orient_matrix_UB_23 -0.030145249
_diffrn_orient_matrix_UB_31 -0.0749897257
_diffrn_orient_matrix_UB_32 -0.0310277963
_diffrn_orient_matrix_UB_33 -0.0265769377
_diffrn_radiation_monochromator graphite
_diffrn_radiation_probe x-ray
_diffrn_radiation_type MoK\a
_diffrn_radiation_wavelength 0.71073
_diffrn_reflns_av_R_equivalents 0.1125
_diffrn_reflns_av_unetI/netI 0.1385
_diffrn_reflns_limit_h_max 10
_diffrn_reflns_limit_h_min -11
_diffrn_reflns_limit_k_max 14
_diffrn_reflns_limit_k_min -14
_diffrn_reflns_limit_l_max 20
_diffrn_reflns_limit_l_min -21
_diffrn_reflns_number 12900
_diffrn_reflns_theta_full 24.41
_diffrn_reflns_theta_max 24.41
_diffrn_reflns_theta_min 2.74
_exptl_absorpt_coefficient_mu 0.508
_exptl_absorpt_correction_T_max 0.987
_exptl_absorpt_correction_T_min 0.632
_exptl_absorpt_correction_type multi-scan
_exptl_absorpt_process_details
;
        CrysAlis RED, Oxford Diffraction Ltd.,
        Version 1.171.32.27 (release 29-05-2008 CrysAlis171 .NET)
        (compiled May 29 2008,13:12:44)
        Empirical absorption correction using spherical harmonics,
 implemented in SCALE3 ABSPACK scaling algorithm.
;
_exptl_crystal_colour 'light yellow'
_exptl_crystal_density_diffrn 1.273
_exptl_crystal_density_method 'not measured'
_exptl_crystal_description plate
_exptl_crystal_F_000 812
_exptl_crystal_size_max 0.35
_exptl_crystal_size_mid 0.2
_exptl_crystal_size_min 0.05
_refine_diff_density_max 1.242
_refine_diff_density_min -1.488
_refine_diff_density_rms 0.151
_refine_ls_extinction_method none
_refine_ls_goodness_of_fit_ref 1.024
_refine_ls_hydrogen_treatment mixed
_refine_ls_matrix_type full
_refine_ls_number_parameters 416
_refine_ls_number_reflns 6459
_refine_ls_number_restraints 0
_refine_ls_restrained_S_all 1.024
_refine_ls_R_factor_all 0.1247
_refine_ls_R_factor_gt 0.0642
_refine_ls_shift/su_max 0.002
_refine_ls_shift/su_mean 0
_refine_ls_structure_factor_coef Fsqd
_refine_ls_weighting_details 'calc w=1/[\s^2^(Fo^2^)+(0.0957P)^2^+2.6939P] where P=(Fo^2^+2Fc^2^)/3'
_refine_ls_weighting_scheme calc
_refine_ls_wR_factor_gt 0.1466
_refine_ls_wR_factor_ref 0.1865
_reflns_number_gt 4123
_reflns_number_total 6459
_reflns_threshold_expression >2\s(I)
_cod_data_source_file om400610k_si_002.cif
_cod_data_source_block gbl77(bis-sigma-phenyl)
_cod_original_cell_volume 1967.3(3)
_cod_database_code 4081335

loop_
_symmetry_equiv_pos_as_xyz
'x, y, z'
'-x, -y, -z'

loop_
_atom_site_label
_atom_site_type_symbol
_atom_site_fract_x
_atom_site_fract_y
_atom_site_fract_z
_atom_site_U_iso_or_equiv
_atom_site_adp_type
_atom_site_occupancy
_atom_site_symmetry_multiplicity
_atom_site_calc_flag
_atom_site_refinement_flags
C1 C 1.0527(8) 0.1166(6) 0.6755(4) 0.0209(15) Uani 1 1 d .
C2 C 0.9947(8) 0.0159(6) 0.6154(4) 0.0310(18) Uani 1 1 d .
H2 H 0.889 -0.0204 0.5935 0.037 Uiso 1 1 calc R
C3 C 1.0906(9) -0.0326(6) 0.5867(4) 0.0324(18) Uani 1 1 d .
H3 H 1.0501 -0.1003 0.5463 0.039 Uiso 1 1 calc R
C4 C 1.2443(9) 0.0213(6) 0.6193(4) 0.0312(18) Uani 1 1 d .
H4 H 1.3095 -0.0105 0.6009 0.037 Uiso 1 1 calc R
C5 C 1.3059(9) 0.1217(7) 0.6788(5) 0.0351(19) Uani 1 1 d .
H5 H 1.4117 0.1578 0.7 0.042 Uiso 1 1 calc R
C6 C 1.2097(8) 0.1682(6) 0.7067(4) 0.0318(18) Uani 1 1 d .
H6 H 1.2514 0.2358 0.7474 0.038 Uiso 1 1 calc R
C7 C 0.8123(8) 0.5099(6) 0.7224(4) 0.0247(16) Uani 1 1 d .
H7 H 0.8938 0.5329 0.7721 0.03 Uiso 1 1 calc R
C8 C 0.6661(8) 0.4959(6) 0.7466(4) 0.0271(17) Uani 1 1 d .
H8A H 0.5816 0.4836 0.7011 0.033 Uiso 1 1 calc R
H8B H 0.6403 0.4293 0.7673 0.033 Uiso 1 1 calc R
C9 C 0.6904(8) 0.6025(6) 0.8084(4) 0.0296(17) Uani 1 1 d .
H9A H 0.7698 0.6109 0.8552 0.035 Uiso 1 1 calc R
H9B H 0.5965 0.5939 0.8225 0.035 Uiso 1 1 calc R
C10 C 0.7364(9) 0.7095(6) 0.7800(4) 0.0303(18) Uani 1 1 d .
H10A H 0.7602 0.7767 0.8228 0.036 Uiso 1 1 calc R
H10B H 0.6512 0.7061 0.738 0.036 Uiso 1 1 calc R
C11 C 0.8747(8) 0.7211(6) 0.7503(4) 0.0294(17) Uani 1 1 d .
H11A H 0.9641 0.7373 0.7942 0.035 Uiso 1 1 calc R
H11B H 0.8941 0.7854 0.727 0.035 Uiso 1 1 calc R
C12 C 0.8505(8) 0.6124(6) 0.6895(4) 0.0255(16) Uani 1 1 d .
H12A H 0.7675 0.6002 0.6433 0.031 Uiso 1 1 calc R
H12B H 0.9428 0.6211 0.6738 0.031 Uiso 1 1 calc R
C13 C 0.9702(8) 0.4184(6) 0.6248(4) 0.0236(16) Uani 1 1 d .
H13 H 0.9506 0.4744 0.5972 0.028 Uiso 1 1 calc R
C14 C 1.1207(7) 0.4809(6) 0.6903(4) 0.0253(16) Uani 1 1 d .
H14A H 1.1129 0.5455 0.7248 0.03 Uiso 1 1 calc R
H14B H 1.1398 0.429 0.7211 0.03 Uiso 1 1 calc R
C15 C 1.2536(8) 0.5241(6) 0.6577(4) 0.0272(17) Uani 1 1 d .
H15A H 1.3486 0.559 0.7004 0.033 Uiso 1 1 calc R
H15B H 1.2404 0.5825 0.6317 0.033 Uiso 1 1 calc R
C16 C 1.2627(8) 0.4255(6) 0.5992(4) 0.0313(18) Uani 1 1 d .
H16A H 1.3452 0.4553 0.5771 0.038 Uiso 1 1 calc R
H16B H 1.2855 0.3707 0.6263 0.038 Uiso 1 1 calc R
C17 C 1.1146(8) 0.3656(6) 0.5343(4) 0.0279(17) Uani 1 1 d .
H17A H 1.1221 0.3012 0.4993 0.033 Uiso 1 1 calc R
H17B H 1.0973 0.4186 0.504 0.033 Uiso 1 1 calc R
C18 C 0.9797(8) 0.3220(6) 0.5653(4) 0.0243(16) Uani 1 1 d .
H18A H 0.9903 0.2617 0.5898 0.029 Uiso 1 1 calc R
H18B H 0.8856 0.2891 0.5219 0.029 Uiso 1 1 calc R
C19 C 0.6337(7) 0.3114(6) 0.5851(4) 0.0227(16) Uani 1 1 d .
H19 H 0.5537 0.3217 0.608 0.027 Uiso 1 1 calc R
C20 C 0.6295(8) 0.3732(6) 0.5208(4) 0.0282(17) Uani 1 1 d .
H20A H 0.6514 0.454 0.5442 0.034 Uiso 1 1 calc R
H20B H 0.7095 0.3686 0.4971 0.034 Uiso 1 1 calc R
C21 C 0.4784(8) 0.3246(6) 0.4577(4) 0.0295(17) Uani 1 1 d .
H21A H 0.486 0.363 0.4163 0.035 Uiso 1 1 calc R
H21B H 0.4007 0.3398 0.4796 0.035 Uiso 1 1 calc R
C22 C 0.4297(8) 0.1971(6) 0.4234(4) 0.0319(18) Uani 1 1 d .
H22A H 0.328 0.1682 0.386 0.038 Uiso 1 1 calc R
H22B H 0.4998 0.1823 0.3953 0.038 Uiso 1 1 calc R
C23 C 0.4282(8) 0.1353(6) 0.4862(4) 0.0334(18) Uani 1 1 d .
H23A H 0.4037 0.0541 0.4629 0.04 Uiso 1 1 calc R
H23B H 0.3488 0.1422 0.5098 0.04 Uiso 1 1 calc R
C24 C 0.5818(8) 0.1832(6) 0.5498(4) 0.0306(18) Uani 1 1 d .
H24A H 0.5738 0.1445 0.5911 0.037 Uiso 1 1 calc R
H24B H 0.6585 0.1671 0.5275 0.037 Uiso 1 1 calc R
C25 C 0.6207(8) 0.0578(6) 0.8418(4) 0.0233(9) Uani 1 1 d .
H25 H 0.5415 0.0905 0.8452 0.028 Uiso 1 1 calc R
C26 C 0.5612(7) -0.0264(6) 0.7605(4) 0.0233(9) Uani 1 1 d .
H26A H 0.632 -0.0655 0.7546 0.028 Uiso 1 1 calc R
H26B H 0.5554 0.0155 0.7208 0.028 Uiso 1 1 calc R
C27 C 0.4034(8) -0.1150(6) 0.7483(4) 0.0332(19) Uani 1 1 d .
H27A H 0.3312 -0.0761 0.7509 0.04 Uiso 1 1 calc R
H27B H 0.3687 -0.1681 0.6964 0.04 Uiso 1 1 calc R
C28 C 0.4057(9) -0.1814(6) 0.8094(4) 0.0320(18) Uani 1 1 d .
H28A H 0.3025 -0.2336 0.802 0.038 Uiso 1 1 calc R
H28B H 0.4691 -0.227 0.8032 0.038 Uiso 1 1 calc R
C29 C 0.4674(8) -0.1012(6) 0.8902(4) 0.0276(17) Uani 1 1 d .
H29A H 0.4754 -0.1453 0.9284 0.033 Uiso 1 1 calc R
H29B H 0.3958 -0.0637 0.8984 0.033 Uiso 1 1 calc R
C30 C 0.6234(8) -0.0099(6) 0.9041(4) 0.0233(9) Uani 1 1 d .
H30A H 0.6983 -0.0464 0.9027 0.028 Uiso 1 1 calc R
H30B H 0.6546 0.0429 0.9559 0.028 Uiso 1 1 calc R
C31 C 0.9544(7) 0.1429(6) 0.9078(4) 0.0244(16) Uani 1 1 d .
H31 H 0.9292 0.119 0.9532 0.029 Uiso 1 1 calc R
C32 C 0.9718(8) 0.0425(6) 0.8565(4) 0.0266(17) Uani 1 1 d .
H32A H 0.9856 0.0606 0.8081 0.032 Uiso 1 1 calc R
H32B H 0.8785 -0.0246 0.8428 0.032 Uiso 1 1 calc R
C33 C 1.1065(8) 0.0142(6) 0.8966(5) 0.0310(18) Uani 1 1 d .
H33A H 1.0862 -0.0146 0.9407 0.037 Uiso 1 1 calc R
H33B H 1.1184 -0.046 0.8598 0.037 Uiso 1 1 calc R
C34 C 1.2535(8) 0.1187(6) 0.9254(5) 0.0326(18) Uani 1 1 d .
H34A H 1.336 0.0986 0.9534 0.039 Uiso 1 1 calc R
H34B H 1.2799 0.1422 0.8807 0.039 Uiso 1 1 calc R
C35 C 1.2385(8) 0.2178(6) 0.9793(5) 0.0320(18) Uani 1 1 d .
H35A H 1.2227 0.1972 1.0267 0.038 Uiso 1 1 calc R
H35B H 1.3326 0.2845 0.9944 0.038 Uiso 1 1 calc R
C36 C 1.1061(8) 0.2472(6) 0.9392(4) 0.0266(17) Uani 1 1 d .
H36A H 1.1288 0.2773 0.8959 0.032 Uiso 1 1 calc R
H36B H 1.0945 0.3072 0.9763 0.032 Uiso 1 1 calc R
C37 C 0.7928(8) 0.2948(6) 0.9377(4) 0.0225(16) Uani 1 1 d .
H37 H 0.8782 0.3646 0.942 0.027 Uiso 1 1 calc R
C38 C 0.8188(8) 0.2799(6) 1.0202(4) 0.0264(17) Uani 1 1 d .
H38A H 0.9103 0.2615 1.0348 0.032 Uiso 1 1 calc R
H38B H 0.7324 0.2166 1.0219 0.032 Uiso 1 1 calc R
C39 C 0.8371(8) 0.3894(6) 1.0780(4) 0.0309(18) Uani 1 1 d .
H39A H 0.9284 0.451 1.0791 0.037 Uiso 1 1 calc R
H39B H 0.8511 0.3779 1.1303 0.037 Uiso 1 1 calc R
C40 C 0.6991(9) 0.4250(7) 1.0567(5) 0.037(2) Uani 1 1 d .
H40A H 0.6106 0.369 1.0632 0.044 Uiso 1 1 calc R
H40B H 0.7196 0.4991 1.0921 0.044 Uiso 1 1 calc R
C41 C 0.6641(10) 0.4334(6) 0.9727(5) 0.0367(19) Uani 1 1 d .
H41A H 0.5688 0.4469 0.9586 0.044 Uiso 1 1 calc R
H41B H 0.7451 0.4983 0.9685 0.044 Uiso 1 1 calc R
C42 C 0.6506(8) 0.3251(6) 0.9164(4) 0.0287(17) Uani 1 1 d .
H42A H 0.6338 0.3351 0.8637 0.034 Uiso 1 1 calc R
H42B H 0.5623 0.2619 0.9164 0.034 Uiso 1 1 calc R
P1 P 0.8115(2) 0.36954(15) 0.66857(10) 0.0206(4) Uani 1 1 d .
P2 P 0.7983(2) 0.18279(15) 0.85796(10) 0.0199(4) Uani 1 1 d .
Ru1 Ru 0.83091(6) 0.25122(5) 0.75013(3) 0.0216(2) Uani 1 1 d .
B1 B 0.9452(9) 0.1696(7) 0.7062(5) 0.0259(19) Uani 1 1 d .
HY2 H 0.796(7) 0.115(5) 0.683(4) 0.024(9) Uiso 1 1 d .
HY1 H 1.025(7) 0.265(5) 0.769(4) 0.024(9) Uiso 1 1 d .
HY3 H 0.895(7) 0.361(5) 0.806(4) 0.024(9) Uiso 1 1 d .
HY4 H 0.641(7) 0.231(5) 0.727(4) 0.024(9) Uiso 1 1 d .

loop_
_atom_site_aniso_label
_atom_site_aniso_U_11
_atom_site_aniso_U_22
_atom_site_aniso_U_33
_atom_site_aniso_U_23
_atom_site_aniso_U_13
_atom_site_aniso_U_12
C1 0.024(4) 0.025(4) 0.021(4) 0.008(3) 0.016(3) 0.012(3)
C2 0.023(4) 0.037(4) 0.042(5) 0.008(4) 0.021(4) 0.017(4)
C3 0.036(5) 0.030(4) 0.036(5) 0.001(4) 0.023(4) 0.016(4)
C4 0.035(5) 0.034(4) 0.043(5) 0.012(4) 0.029(4) 0.024(4)
C5 0.021(4) 0.039(5) 0.057(6) 0.021(4) 0.022(4) 0.015(4)
C6 0.033(4) 0.027(4) 0.038(5) 0.003(4) 0.021(4) 0.010(4)
C7 0.026(4) 0.026(4) 0.025(4) 0.002(3) 0.015(3) 0.011(3)
C8 0.024(4) 0.026(4) 0.031(4) -0.002(3) 0.014(3) 0.010(3)
C9 0.029(4) 0.032(4) 0.031(4) 0.004(3) 0.015(3) 0.013(4)
C10 0.043(5) 0.024(4) 0.032(4) 0.006(3) 0.021(4) 0.018(4)
C11 0.031(4) 0.023(4) 0.033(4) 0.003(3) 0.012(4) 0.011(4)
C12 0.027(4) 0.026(4) 0.026(4) -0.001(3) 0.016(3) 0.012(3)
C13 0.022(4) 0.025(4) 0.035(4) 0.012(3) 0.020(3) 0.012(3)
C14 0.021(4) 0.029(4) 0.029(4) 0.011(3) 0.013(3) 0.009(3)
C15 0.021(4) 0.026(4) 0.029(4) -0.003(3) 0.009(3) 0.006(3)
C16 0.022(4) 0.038(4) 0.039(5) 0.008(4) 0.021(4) 0.011(4)
C17 0.027(4) 0.031(4) 0.035(4) 0.009(3) 0.021(4) 0.015(4)
C18 0.019(4) 0.026(4) 0.036(4) 0.007(3) 0.017(3) 0.014(3)
C19 0.019(4) 0.029(4) 0.032(4) 0.011(3) 0.018(3) 0.016(3)
C20 0.026(4) 0.028(4) 0.028(4) 0.000(3) 0.007(3) 0.010(3)
C21 0.025(4) 0.041(5) 0.030(4) 0.013(4) 0.016(3) 0.015(4)
C22 0.023(4) 0.041(5) 0.035(5) 0.011(4) 0.013(4) 0.012(4)
C23 0.026(4) 0.030(4) 0.040(5) 0.002(4) 0.012(4) 0.009(4)
C24 0.032(4) 0.031(4) 0.037(5) 0.012(4) 0.020(4) 0.013(4)
C25 0.020(2) 0.025(2) 0.029(2) 0.0047(18) 0.0144(19) 0.0111(19)
C26 0.020(2) 0.025(2) 0.029(2) 0.0047(18) 0.0144(19) 0.0111(19)
C27 0.028(4) 0.029(4) 0.034(5) -0.003(4) 0.015(4) 0.000(4)
C28 0.029(4) 0.031(4) 0.037(5) 0.003(4) 0.018(4) 0.010(4)
C29 0.027(4) 0.024(4) 0.036(5) 0.008(3) 0.016(3) 0.010(3)
C30 0.020(2) 0.025(2) 0.029(2) 0.0047(18) 0.0144(19) 0.0111(19)
C31 0.019(4) 0.027(4) 0.029(4) 0.007(3) 0.015(3) 0.005(3)
C32 0.027(4) 0.024(4) 0.030(4) 0.007(3) 0.014(3) 0.007(3)
C33 0.022(4) 0.034(4) 0.052(5) 0.019(4) 0.020(4) 0.020(4)
C34 0.021(4) 0.041(5) 0.042(5) 0.013(4) 0.012(4) 0.015(4)
C35 0.024(4) 0.033(4) 0.040(5) 0.011(4) 0.012(4) 0.009(4)
C36 0.025(4) 0.022(4) 0.038(5) 0.006(3) 0.014(3) 0.013(3)
C37 0.020(4) 0.021(4) 0.026(4) 0.003(3) 0.011(3) 0.006(3)
C38 0.026(4) 0.032(4) 0.023(4) 0.002(3) 0.013(3) 0.013(3)
C39 0.029(4) 0.035(4) 0.025(4) -0.002(3) 0.011(3) 0.010(4)
C40 0.037(5) 0.031(4) 0.049(5) 0.004(4) 0.024(4) 0.016(4)
C41 0.045(5) 0.034(4) 0.043(5) 0.008(4) 0.022(4) 0.025(4)
C42 0.031(4) 0.038(4) 0.029(4) 0.011(4) 0.015(3) 0.023(4)
P1 0.0209(10) 0.0224(10) 0.0241(10) 0.0056(8) 0.0159(8) 0.0095(8)
P2 0.0205(10) 0.0204(9) 0.0242(10) 0.0062(8) 0.0145(8) 0.0090(8)
Ru1 0.0205(3) 0.0244(3) 0.0274(4) 0.0081(3) 0.0157(3) 0.0115(3)
B1 0.023(4) 0.033(5) 0.037(5) 0.022(4) 0.024(4) 0.013(4)

loop_
_atom_type_symbol
_atom_type_description
_atom_type_scat_dispersion_real
_atom_type_scat_dispersion_imag
_atom_type_scat_source
C C 0.0033 0.0016 'International Tables Vol C Tables 4.2.6.8 and 6.1.1.4'
H H 0 0 'International Tables Vol C Tables 4.2.6.8 and 6.1.1.4'
P P 0.1023 0.0942 'International Tables Vol C Tables 4.2.6.8 and 6.1.1.4'
Ru Ru -1.2594 0.8363 'International Tables Vol C Tables 4.2.6.8 and 6.1.1.4'
B B 0.0013 0.0007 'International Tables Vol C Tables 4.2.6.8 and 6.1.1.4'

loop_
_geom_angle_atom_site_label_1
_geom_angle_atom_site_label_2
_geom_angle_atom_site_label_3
_geom_angle
C6 C1 C2 117.9(6)
C6 C1 B1 121.1(6)
C2 C1 B1 121.0(7)
C1 C2 C3 121.6(7)
C1 C2 H2 119.2
C3 C2 H2 119.2
C4 C3 C2 118.4(7)
C4 C3 H3 120.8
C2 C3 H3 120.8
C3 C4 C5 121.5(7)
C3 C4 H4 119.3
C5 C4 H4 119.3
C4 C5 C6 119.4(7)
C4 C5 H5 120.3
C6 C5 H5 120.3
C5 C6 C1 121.2(7)
C5 C6 H6 119.4
C1 C6 H6 119.4
C12 C7 C8 109.4(6)
C12 C7 P1 120.4(5)
C8 C7 P1 111.9(5)
C12 C7 H7 104.5
C8 C7 H7 104.5
P1 C7 H7 104.5
C9 C8 C7 109.6(6)
C9 C8 H8A 109.7
C7 C8 H8A 109.7
C9 C8 H8B 109.7
C7 C8 H8B 109.7
H8A C8 H8B 108.2
C8 C9 C10 111.8(6)
C8 C9 H9A 109.3
C10 C9 H9A 109.3
C8 C9 H9B 109.3
C10 C9 H9B 109.3
H9A C9 H9B 107.9
C9 C10 C11 111.4(6)
C9 C10 H10A 109.3
C11 C10 H10A 109.3
C9 C10 H10B 109.3
C11 C10 H10B 109.3
H10A C10 H10B 108
C10 C11 C12 111.6(6)
C10 C11 H11A 109.3
C12 C11 H11A 109.3
C10 C11 H11B 109.3
C12 C11 H11B 109.3
H11A C11 H11B 108
C7 C12 C11 110.7(6)
C7 C12 H12A 109.5
C11 C12 H12A 109.5
C7 C12 H12B 109.5
C11 C12 H12B 109.5
H12A C12 H12B 108.1
C18 C13 C14 111.7(6)
C18 C13 P1 113.4(4)
C14 C13 P1 109.4(5)
C18 C13 H13 107.4
C14 C13 H13 107.4
P1 C13 H13 107.4
C15 C14 C13 111.4(6)
C15 C14 H14A 109.3
C13 C14 H14A 109.3
C15 C14 H14B 109.3
C13 C14 H14B 109.3
H14A C14 H14B 108
C14 C15 C16 110.6(6)
C14 C15 H15A 109.5
C16 C15 H15A 109.5
C14 C15 H15B 109.5
C16 C15 H15B 109.5
H15A C15 H15B 108.1
C17 C16 C15 111.0(6)
C17 C16 H16A 109.4
C15 C16 H16A 109.4
C17 C16 H16B 109.4
C15 C16 H16B 109.4
H16A C16 H16B 108
C16 C17 C18 112.1(6)
C16 C17 H17A 109.2
C18 C17 H17A 109.2
C16 C17 H17B 109.2
C18 C17 H17B 109.2
H17A C17 H17B 107.9
C17 C18 C13 111.1(5)
C17 C18 H18A 109.4
C13 C18 H18A 109.4
C17 C18 H18B 109.4
C13 C18 H18B 109.4
H18A C18 H18B 108
C24 C19 C20 110.3(6)
C24 C19 P1 113.3(5)
C20 C19 P1 116.7(5)
C24 C19 H19 105.1
C20 C19 H19 105.1
P1 C19 H19 105.1
C21 C20 C19 113.2(6)
C21 C20 H20A 108.9
C19 C20 H20A 108.9
C21 C20 H20B 108.9
C19 C20 H20B 108.9
H20A C20 H20B 107.7
C20 C21 C22 112.1(6)
C20 C21 H21A 109.2
C22 C21 H21A 109.2
C20 C21 H21B 109.2
C22 C21 H21B 109.2
H21A C21 H21B 107.9
C23 C22 C21 111.0(6)
C23 C22 H22A 109.4
C21 C22 H22A 109.4
C23 C22 H22B 109.4
C21 C22 H22B 109.4
H22A C22 H22B 108
C22 C23 C24 111.8(6)
C22 C23 H23A 109.3
C24 C23 H23A 109.3
C22 C23 H23B 109.3
C24 C23 H23B 109.3
H23A C23 H23B 107.9
C19 C24 C23 112.5(6)
C19 C24 H24A 109.1
C23 C24 H24A 109.1
C19 C24 H24B 109.1
C23 C24 H24B 109.1
H24A C24 H24B 107.8
C26 C25 C30 109.0(5)
C26 C25 P2 114.8(4)
C30 C25 P2 116.0(5)
C26 C25 H25 105.3
C30 C25 H25 105.3
P2 C25 H25 105.3
C25 C26 C27 111.0(5)
C25 C26 H26A 109.4
C27 C26 H26A 109.4
C25 C26 H26B 109.4
C27 C26 H26B 109.4
H26A C26 H26B 108
C28 C27 C26 111.6(6)
C28 C27 H27A 109.3
C26 C27 H27A 109.3
C28 C27 H27B 109.3
C26 C27 H27B 109.3
H27A C27 H27B 108
C29 C28 C27 110.5(6)
C29 C28 H28A 109.5
C27 C28 H28A 109.5
C29 C28 H28B 109.5
C27 C28 H28B 109.5
H28A C28 H28B 108.1
C28 C29 C30 112.8(6)
C28 C29 H29A 109
C30 C29 H29A 109
C28 C29 H29B 109
C30 C29 H29B 109
H29A C29 H29B 107.8
C29 C30 C25 111.5(6)
C29 C30 H30A 109.3
C25 C30 H30A 109.3
C29 C30 H30B 109.3
C25 C30 H30B 109.3
H30A C30 H30B 108
C32 C31 C36 111.0(5)
C32 C31 P2 112.8(5)
C36 C31 P2 110.8(5)
C32 C31 H31 107.3
C36 C31 H31 107.3
P2 C31 H31 107.3
C31 C32 C33 112.4(6)
C31 C32 H32A 109.1
C33 C32 H32A 109.1
C31 C32 H32B 109.1
C33 C32 H32B 109.1
H32A C32 H32B 107.8
C34 C33 C32 111.5(6)
C34 C33 H33A 109.3
C32 C33 H33A 109.3
C34 C33 H33B 109.3
C32 C33 H33B 109.3
H33A C33 H33B 108
C35 C34 C33 111.6(6)
C35 C34 H34A 109.3
C33 C34 H34A 109.3
C35 C34 H34B 109.3
C33 C34 H34B 109.3
H34A C34 H34B 108
C36 C35 C34 110.8(6)
C36 C35 H35A 109.5
C34 C35 H35A 109.5
C36 C35 H35B 109.5
C34 C35 H35B 109.5
H35A C35 H35B 108.1
C35 C36 C31 112.6(6)
C35 C36 H36A 109.1
C31 C36 H36A 109.1
C35 C36 H36B 109.1
C31 C36 H36B 109.1
H36A C36 H36B 107.8
C38 C37 C42 108.9(5)
C38 C37 P2 119.1(5)
C42 C37 P2 112.9(5)
C38 C37 H37 104.9
C42 C37 H37 104.9
P2 C37 H37 104.9
C37 C38 C39 110.2(6)
C37 C38 H38A 109.6
C39 C38 H38A 109.6
C37 C38 H38B 109.6
C39 C38 H38B 109.6
H38A C38 H38B 108.1
C38 C39 C40 112.1(6)
C38 C39 H39A 109.2
C40 C39 H39A 109.2
C38 C39 H39B 109.2
C40 C39 H39B 109.2
H39A C39 H39B 107.9
C41 C40 C39 111.0(6)
C41 C40 H40A 109.4
C39 C40 H40A 109.4
C41 C40 H40B 109.4
C39 C40 H40B 109.4
H40A C40 H40B 108
C42 C41 C40 111.4(6)
C42 C41 H41A 109.3
C40 C41 H41A 109.3
C42 C41 H41B 109.3
C40 C41 H41B 109.3
H41A C41 H41B 108
C41 C42 C37 112.3(6)
C41 C42 H42A 109.1
C37 C42 H42A 109.1
C41 C42 H42B 109.1
C37 C42 H42B 109.1
H42A C42 H42B 107.9
C19 P1 C13 105.4(3)
C19 P1 C7 104.6(3)
C13 P1 C7 101.3(3)
C19 P1 Ru1 114.8(2)
C13 P1 Ru1 117.6(2)
C7 P1 Ru1 111.6(2)
C31 P2 C37 102.4(3)
C31 P2 C25 105.0(3)
C37 P2 C25 103.9(3)
C31 P2 Ru1 115.4(2)
C37 P2 Ru1 111.5(2)
C25 P2 Ru1 117.0(2)
B1 Ru1 P1 101.6(2)
B1 Ru1 P2 104.2(2)
P1 Ru1 P2 154.18(7)
B1 Ru1 HY2 41(2)
P1 Ru1 HY2 103.4(19)
P2 Ru1 HY2 97.4(19)
B1 Ru1 HY1 44(2)
P1 Ru1 HY1 103(2)
P2 Ru1 HY1 94(2)
HY2 Ru1 HY1 84(3)
B1 Ru1 HY3 125(3)
P1 Ru1 HY3 79(3)
P2 Ru1 HY3 84(3)
HY2 Ru1 HY3 167(3)
HY1 Ru1 HY3 83(3)
B1 Ru1 HY4 133(2)
P1 Ru1 HY4 78(2)
P2 Ru1 HY4 86(2)
HY2 Ru1 HY4 93(3)
HY1 Ru1 HY4 177(3)
HY3 Ru1 HY4 101(3)
C1 B1 Ru1 173.6(6)
C1 B1 HY2 122(3)
Ru1 B1 HY2 65(3)
C1 B1 HY1 112(3)
Ru1 B1 HY1 62(3)
HY2 B1 HY1 125(4)

loop_
_geom_bond_atom_site_label_1
_geom_bond_atom_site_label_2
_geom_bond_distance
C1 C6 1.377(10)
C1 C2 1.383(9)
C1 B1 1.541(10)
C2 C3 1.393(9)
C2 H2 0.93
C3 C4 1.355(10)
C3 H3 0.93
C4 C5 1.373(10)
C4 H4 0.93
C5 C6 1.376(10)
C5 H5 0.93
C6 H6 0.93
C7 C12 1.502(9)
C7 C8 1.530(9)
C7 P1 1.864(7)
C7 H7 0.98
C8 C9 1.508(9)
C8 H8A 0.97
C8 H8B 0.97
C9 C10 1.510(10)
C9 H9A 0.97
C9 H9B 0.97
C10 C11 1.516(10)
C10 H10A 0.97
C10 H10B 0.97
C11 C12 1.517(9)
C11 H11A 0.97
C11 H11B 0.97
C12 H12A 0.97
C12 H12B 0.97
C13 C18 1.516(9)
C13 C14 1.521(10)
C13 P1 1.860(6)
C13 H13 0.98
C14 C15 1.514(9)
C14 H14A 0.97
C14 H14B 0.97
C15 C16 1.522(9)
C15 H15A 0.97
C15 H15B 0.97
C16 C17 1.500(10)
C16 H16A 0.97
C16 H16B 0.97
C17 C18 1.513(9)
C17 H17A 0.97
C17 H17B 0.97
C18 H18A 0.97
C18 H18B 0.97
C19 C24 1.510(9)
C19 C20 1.516(9)
C19 P1 1.849(7)
C19 H19 0.98
C20 C21 1.499(10)
C20 H20A 0.97
C20 H20B 0.97
C21 C22 1.503(10)
C21 H21A 0.97
C21 H21B 0.97
C22 C23 1.494(10)
C22 H22A 0.97
C22 H22B 0.97
C23 C24 1.520(10)
C23 H23A 0.97
C23 H23B 0.97
C24 H24A 0.97
C24 H24B 0.97
C25 C26 1.520(9)
C25 C30 1.536(9)
C25 P2 1.855(7)
C25 H25 0.98
C26 C27 1.521(9)
C26 H26A 0.97
C26 H26B 0.97
C27 C28 1.507(10)
C27 H27A 0.97
C27 H27B 0.97
C28 C29 1.493(10)
C28 H28A 0.97
C28 H28B 0.97
C29 C30 1.517(9)
C29 H29A 0.97
C29 H29B 0.97
C30 H30A 0.97
C30 H30B 0.97
C31 C32 1.510(9)
C31 C36 1.538(9)
C31 P2 1.830(7)
C31 H31 0.98
C32 C33 1.515(9)
C32 H32A 0.97
C32 H32B 0.97
C33 C34 1.512(10)
C33 H33A 0.97
C33 H33B 0.97
C34 C35 1.510(10)
C34 H34A 0.97
C34 H34B 0.97
C35 C36 1.505(10)
C35 H35A 0.97
C35 H35B 0.97
C36 H36A 0.97
C36 H36B 0.97
C37 C38 1.514(9)
C37 C42 1.519(9)
C37 P2 1.855(7)
C37 H37 0.98
C38 C39 1.515(9)
C38 H38A 0.97
C38 H38B 0.97
C39 C40 1.522(10)
C39 H39A 0.97
C39 H39B 0.97
C40 C41 1.514(11)
C40 H40A 0.97
C40 H40B 0.97
C41 C42 1.504(10)
C41 H41A 0.97
C41 H41B 0.97
C42 H42A 0.97
C42 H42B 0.97
P1 Ru1 2.3057(18)
P2 Ru1 2.3183(18)
Ru1 B1 1.923(8)
Ru1 HY2 1.80(6)
Ru1 HY1 1.76(6)
Ru1 HY3 1.42(6)
Ru1 HY4 1.71(6)
B1 HY2 1.32(6)
B1 HY1 1.38(6)
